data_7153451
loop_
_publ_author_name
'Alajarin, Mateo'
'Bonillo, Baltasar'
'Ortin, Maria-Mar'
'Sanchez-Andrada, Pilar'
'Vidal, Angel'
'Orenes, Raul-Angel'

_publ_section_title
;
 Domino reactions initiated by intramolecular hydride transfers from
 tri(di)arylmethane fragments to ketenimine and carbodiimide functions.
;
_journal_issue 20
_journal_name_full 'Organic &amp; biomolecular chemistry'
_journal_page_first 4690
_journal_page_last 4700
_journal_paper_doi 10.1039/c0ob00193g
_journal_volume 8
_journal_year 2010
_chemical_formula_sum 'C30 H27 N O2'
_chemical_formula_weight 433.53
_chemical_name_systematic
;
?
;
_space_group_IT_number 2
_symmetry_cell_setting triclinic
_symmetry_space_group_name_Hall '-P 1'
_symmetry_space_group_name_H-M 'P -1'
_atom_sites_solution_hydrogens geom
_atom_sites_solution_primary direct
_atom_sites_solution_secondary difmap
_audit_creation_method SHELXL-97
_cell_angle_alpha 68.248(2)
_cell_angle_beta 71.532(2)
_cell_angle_gamma 65.462(2)
_cell_formula_units_Z 2
_cell_length_a 9.5349(14)
_cell_length_b 10.3815(15)
_cell_length_c 13.640(2)
_cell_measurement_reflns_used 3514
_cell_measurement_temperature 100(2)
_cell_measurement_theta_max 27.46
_cell_measurement_theta_min 2.24
_cell_volume 1119.4(3)
_computing_cell_refinement 'Bruker SAINT'
_computing_data_collection 'Bruker SMART'
_computing_data_reduction 'Bruker SAINT'
_computing_molecular_graphics 'Bruker SHELXTL'
_computing_publication_material 'Bruker SHELXTL'
_computing_structure_refinement 'SHELXL-97 (Sheldrick, 1997)'
_computing_structure_solution 'SHELXS-97 (Sheldrick, 1990)'
_diffrn_ambient_temperature 100(2)
_diffrn_detector_area_resol_mean 8.26
_diffrn_measured_fraction_theta_full 0.993
_diffrn_measured_fraction_theta_max 0.917
_diffrn_measurement_device_type 'Bruker SMART APEX CCD'
_diffrn_measurement_method \w-scan
_diffrn_radiation_monochromator graphite
_diffrn_radiation_source 'fine-focus sealed tube'
_diffrn_radiation_type MoK\a
_diffrn_radiation_wavelength 0.71073
_diffrn_reflns_av_R_equivalents 0.0286
_diffrn_reflns_av_sigmaI/netI 0.0396
_diffrn_reflns_limit_h_max 12
_diffrn_reflns_limit_h_min -12
_diffrn_reflns_limit_k_max 13
_diffrn_reflns_limit_k_min -13
_diffrn_reflns_limit_l_max 17
_diffrn_reflns_limit_l_min -17
_diffrn_reflns_number 12934
_diffrn_reflns_theta_full 26.00
_diffrn_reflns_theta_max 28.11
_diffrn_reflns_theta_min 1.64
_exptl_absorpt_coefficient_mu 0.080
_exptl_absorpt_correction_T_max 0.9944
_exptl_absorpt_correction_T_min 0.9834
_exptl_absorpt_correction_type multi-scan
_exptl_absorpt_process_details SADABS
_exptl_crystal_colour colourless
_exptl_crystal_density_diffrn 1.286
_exptl_crystal_density_method 'not measured'
_exptl_crystal_description prism
_exptl_crystal_F_000 460
_exptl_crystal_size_max 0.21
_exptl_crystal_size_mid 0.07
_exptl_crystal_size_min 0.07
_refine_diff_density_max 0.391
_refine_diff_density_min -0.243
_refine_diff_density_rms 0.048
_refine_ls_extinction_method none
_refine_ls_goodness_of_fit_ref 1.076
_refine_ls_hydrogen_treatment 'Me rigid, others riding'
_refine_ls_matrix_type full
_refine_ls_number_parameters 301
_refine_ls_number_reflns 5013
_refine_ls_number_restraints 9
_refine_ls_restrained_S_all 1.076
_refine_ls_R_factor_all 0.0625
_refine_ls_R_factor_gt 0.0506
_refine_ls_shift/su_max 0.000
_refine_ls_shift/su_mean 0.000
_refine_ls_structure_factor_coef Fsqd
_refine_ls_weighting_details 'calc w=1/[\s^2^(Fo^2^)+(0.0512P)^2^+0.3937P] where P=(Fo^2^+2Fc^2^)/3'
_refine_ls_weighting_scheme calc
_refine_ls_wR_factor_gt 0.1127
_refine_ls_wR_factor_ref 0.1189
_reflns_number_gt 4235
_reflns_number_total 5013
_reflns_threshold_expression >2sigma(I)
_cod_data_source_file c0ob00193g.txt
_cod_data_source_block vidal1s_compound_13k
_cod_depositor_comments
;
The following automatic conversions were performed:

'_symmetry_cell_setting' value 'Triclinic' changed to 'triclinic'
according to /home/saulius/struct/CIF-dictionaries/cif_core.dic
dictionary named 'cif_core.dic' version 2.4.2 from 2011-04-26.

Automatic conversion script
Id: cif_fix_values 1891 2012-01-12 08:04:46Z andrius 
;
_cod_database_code 7153451

loop_
_symmetry_equiv_pos_as_xyz
'x, y, z'
'-x, -y, -z'

loop_
_atom_site_label
_atom_site_type_symbol
_atom_site_fract_x
_atom_site_fract_y
_atom_site_fract_z
_atom_site_U_iso_or_equiv
_atom_site_adp_type
_atom_site_occupancy
_atom_site_symmetry_multiplicity
_atom_site_calc_flag
_atom_site_refinement_flags
N1 N -0.01885(15) 0.07488(14) 0.84942(11) 0.0167(3) Uani 1 1 d .
O1 O -0.14943(14) 0.95537(11) 0.56149(9) 0.0227(3) Uani 1 1 d .
O2 O 0.50783(13) 0.16492(12) 1.05811(9) 0.0191(3) Uani 1 1 d .
C1 C 0.13157(17) 0.24351(16) 0.73570(12) 0.0139(3) Uani 1 1 d .
C2 C 0.25840(18) 0.26293(17) 0.65330(12) 0.0172(3) Uani 1 1 d .
H2 H 0.2847 0.3486 0.6361 0.021 Uiso 1 1 calc R
C3 C 0.34706(19) 0.16011(17) 0.59589(13) 0.0204(3) Uani 1 1 d .
H3 H 0.4330 0.1760 0.5401 0.024 Uiso 1 1 calc R
C4 C 0.31113(19) 0.03414(17) 0.61943(13) 0.0204(3) Uani 1 1 d .
H4 H 0.3699 -0.0351 0.5788 0.024 Uiso 1 1 calc R
C5 C 0.18827(18) 0.01076(16) 0.70306(13) 0.0175(3) Uani 1 1 d .
H5 H 0.1643 -0.0763 0.7207 0.021 Uiso 1 1 calc R
C6 C 0.09921(17) 0.11335(16) 0.76182(12) 0.0144(3) Uani 1 1 d .
C7 C -0.11464(18) 0.17308(16) 0.89613(12) 0.0159(3) Uani 1 1 d .
H7 H -0.1894 0.1433 0.9563 0.019 Uiso 1 1 calc R
C8 C -0.12418(17) 0.33225(16) 0.86748(12) 0.0140(3) Uani 1 1 d .
C9 C 0.04296(17) 0.35107(15) 0.80579(12) 0.0128(3) Uani 1 1 d .
C10 C -0.18571(19) 0.37831(18) 0.97248(13) 0.0190(3) Uani 1 1 d .
H10A H -0.2946 0.3806 1.0009 0.023 Uiso 1 1 calc R
H10B H -0.1813 0.4765 0.9581 0.023 Uiso 1 1 calc R
H10C H -0.1204 0.3072 1.0253 0.023 Uiso 1 1 calc R
C11 C -0.24747(17) 0.42192(16) 0.79379(12) 0.0153(3) Uani 1 1 d D
C12 C -0.25350(19) 0.36910(17) 0.71539(13) 0.0195(3) Uani 1 1 d D
H12 H -0.1797 0.2767 0.7063 0.023 Uiso 1 1 calc R
C13 C -0.3650(2) 0.44881(19) 0.65043(14) 0.0239(4) Uani 1 1 d D
H13 H -0.3662 0.4113 0.5970 0.029 Uiso 1 1 calc R
C14 C -0.4747(2) 0.58281(19) 0.66318(14) 0.0251(4) Uani 1 1 d D
H14 H -0.5521 0.6369 0.6195 0.030 Uiso 1 1 calc R
C15 C -0.4702(2) 0.63684(18) 0.74004(15) 0.0246(4) Uani 1 1 d D
H15 H -0.5446 0.7291 0.7489 0.029 Uiso 1 1 calc R
C16 C -0.35830(18) 0.55782(17) 0.80458(14) 0.0200(3) Uani 1 1 d D
H16 H -0.3570 0.5969 0.8571 0.024 Uiso 1 1 calc R
C21 C 0.00978(17) 0.51323(16) 0.73796(12) 0.0136(3) Uani 1 1 d D
C22 C -0.01216(17) 0.55733(16) 0.63204(12) 0.0153(3) Uani 1 1 d D
H22 H 0.0083 0.4843 0.5984 0.018 Uiso 1 1 calc R
C23 C -0.06288(18) 0.70462(17) 0.57509(13) 0.0177(3) Uani 1 1 d D
H23 H -0.0766 0.7315 0.5033 0.021 Uiso 1 1 calc R
C24 C -0.09369(18) 0.81307(16) 0.62317(13) 0.0169(3) Uani 1 1 d D
C25 C -0.06847(18) 0.77304(16) 0.72637(12) 0.0160(3) Uani 1 1 d D
H25 H -0.0849 0.8464 0.7586 0.019 Uiso 1 1 calc R
C26 C -0.01869(17) 0.62411(16) 0.78309(12) 0.0152(3) Uani 1 1 d D
H26 H -0.0038 0.5977 0.8545 0.018 Uiso 1 1 calc R
C27 C -0.1763(2) 1.07055(17) 0.60532(14) 0.0231(4) Uani 1 1 d .
H27A H -0.2590 1.0674 0.6700 0.028 Uiso 1 1 calc R
H27B H -0.2092 1.1659 0.5520 0.028 Uiso 1 1 calc R
H27C H -0.0792 1.0575 0.6241 0.028 Uiso 1 1 calc R
C31 C 0.15722(17) 0.30512(16) 0.88132(12) 0.0138(3) Uani 1 1 d D
C32 C 0.27284(17) 0.37010(16) 0.85154(12) 0.0156(3) Uani 1 1 d D
H32 H 0.2726 0.4501 0.7883 0.019 Uiso 1 1 calc R
C33 C 0.38706(18) 0.32125(16) 0.91134(13) 0.0167(3) Uani 1 1 d D
H33 H 0.4631 0.3684 0.8892 0.020 Uiso 1 1 calc R
C34 C 0.39154(17) 0.20351(16) 1.00373(12) 0.0150(3) Uani 1 1 d D
C35 C 0.28111(18) 0.13406(16) 1.03387(12) 0.0156(3) Uani 1 1 d D
H35 H 0.2836 0.0524 1.0961 0.019 Uiso 1 1 calc R
C36 C 0.16703(17) 0.18443(16) 0.97264(12) 0.0148(3) Uani 1 1 d D
H36 H 0.0933 0.1351 0.9937 0.018 Uiso 1 1 calc R
C37 C 0.50730(19) 0.05325(18) 1.15855(13) 0.0203(3) Uani 1 1 d .
H37A H 0.4113 0.0879 1.2096 0.024 Uiso 1 1 calc R
H37B H 0.5992 0.0317 1.1872 0.024 Uiso 1 1 calc R
H37C H 0.5110 -0.0364 1.1477 0.024 Uiso 1 1 calc R

loop_
_atom_site_aniso_label
_atom_site_aniso_U_11
_atom_site_aniso_U_22
_atom_site_aniso_U_33
_atom_site_aniso_U_23
_atom_site_aniso_U_13
_atom_site_aniso_U_12
N1 0.0157(6) 0.0128(6) 0.0209(7) -0.0023(5) -0.0049(5) -0.0051(5)
O1 0.0335(7) 0.0103(5) 0.0243(6) -0.0009(5) -0.0122(5) -0.0060(5)
O2 0.0184(6) 0.0204(6) 0.0200(6) -0.0029(5) -0.0078(5) -0.0073(5)
C1 0.0139(7) 0.0108(7) 0.0150(7) -0.0020(6) -0.0059(6) -0.0015(6)
C2 0.0183(8) 0.0135(7) 0.0175(8) -0.0025(6) -0.0027(6) -0.0052(6)
C3 0.0191(8) 0.0196(8) 0.0152(8) -0.0040(6) 0.0002(6) -0.0031(6)
C4 0.0226(8) 0.0168(8) 0.0182(8) -0.0083(6) -0.0065(7) 0.0014(6)
C5 0.0198(8) 0.0112(7) 0.0223(8) -0.0046(6) -0.0096(6) -0.0020(6)
C6 0.0143(7) 0.0128(7) 0.0159(7) -0.0023(6) -0.0067(6) -0.0030(6)
C7 0.0159(7) 0.0144(7) 0.0174(8) -0.0003(6) -0.0038(6) -0.0083(6)
C8 0.0144(7) 0.0125(7) 0.0146(7) -0.0030(6) -0.0023(6) -0.0052(6)
C9 0.0136(7) 0.0101(7) 0.0144(7) -0.0020(6) -0.0022(6) -0.0052(6)
C10 0.0171(8) 0.0198(8) 0.0194(8) -0.0076(6) -0.0001(6) -0.0061(6)
C11 0.0135(7) 0.0138(7) 0.0170(7) -0.0012(6) -0.0009(6) -0.0073(6)
C12 0.0188(8) 0.0164(8) 0.0231(8) -0.0061(6) -0.0043(6) -0.0051(6)
C13 0.0257(9) 0.0250(9) 0.0240(9) -0.0047(7) -0.0078(7) -0.0110(7)
C14 0.0190(8) 0.0227(8) 0.0287(9) 0.0038(7) -0.0109(7) -0.0075(7)
C15 0.0190(8) 0.0144(8) 0.0339(10) -0.0016(7) -0.0053(7) -0.0040(6)
C16 0.0181(8) 0.0143(7) 0.0267(9) -0.0045(7) -0.0025(7) -0.0069(6)
C21 0.0114(7) 0.0123(7) 0.0162(7) -0.0030(6) -0.0016(6) -0.0049(6)
C22 0.0164(7) 0.0139(7) 0.0171(8) -0.0057(6) -0.0021(6) -0.0062(6)
C23 0.0215(8) 0.0169(7) 0.0151(7) -0.0014(6) -0.0061(6) -0.0077(6)
C24 0.0162(7) 0.0126(7) 0.0194(8) -0.0008(6) -0.0040(6) -0.0051(6)
C25 0.0167(7) 0.0130(7) 0.0191(8) -0.0062(6) -0.0020(6) -0.0053(6)
C26 0.0152(7) 0.0160(7) 0.0148(7) -0.0038(6) -0.0022(6) -0.0065(6)
C27 0.0284(9) 0.0120(7) 0.0272(9) -0.0042(7) -0.0054(7) -0.0063(7)
C31 0.0134(7) 0.0130(7) 0.0143(7) -0.0058(6) -0.0014(6) -0.0029(6)
C32 0.0161(7) 0.0125(7) 0.0166(7) -0.0030(6) -0.0021(6) -0.0049(6)
C33 0.0157(7) 0.0151(7) 0.0212(8) -0.0055(6) -0.0018(6) -0.0077(6)
C34 0.0139(7) 0.0140(7) 0.0178(8) -0.0080(6) -0.0033(6) -0.0020(6)
C35 0.0178(8) 0.0137(7) 0.0134(7) -0.0027(6) -0.0020(6) -0.0052(6)
C36 0.0149(7) 0.0137(7) 0.0170(7) -0.0057(6) -0.0012(6) -0.0061(6)
C37 0.0194(8) 0.0223(8) 0.0180(8) -0.0051(7) -0.0067(6) -0.0039(7)

loop_
_atom_type_symbol
_atom_type_description
_atom_type_scat_dispersion_real
_atom_type_scat_dispersion_imag
_atom_type_scat_source
C C 0.0033 0.0016 'International Tables Vol C Tables 4.2.6.8 and 6.1.1.4'
H H 0.0000 0.0000 'International Tables Vol C Tables 4.2.6.8 and 6.1.1.4'
N N 0.0061 0.0033 'International Tables Vol C Tables 4.2.6.8 and 6.1.1.4'
O O 0.0106 0.0060 'International Tables Vol C Tables 4.2.6.8 and 6.1.1.4'

loop_
_geom_angle_atom_site_label_1
_geom_angle_atom_site_label_2
_geom_angle_atom_site_label_3
_geom_angle
C7 N1 C6 117.71(13)
C24 O1 C27 117.42(13)
C34 O2 C37 117.40(12)
C2 C1 C6 117.92(14)
C2 C1 C9 121.10(13)
C6 C1 C9 120.51(13)
C3 C2 C1 121.47(14)
C2 C3 C4 120.38(15)
C5 C4 C3 119.02(14)
C4 C5 C6 120.89(14)
C5 C6 C1 120.25(14)
C5 C6 N1 116.23(13)
C1 C6 N1 123.49(13)
N1 C7 C8 128.00(14)
C7 C8 C10 107.48(12)
C7 C8 C11 105.25(12)
C10 C8 C11 109.48(12)
C7 C8 C9 111.07(12)
C10 C8 C9 112.49(12)
C11 C8 C9 110.77(12)
C1 C9 C21 112.02(12)
C1 C9 C31 102.52(11)
C21 C9 C31 111.99(12)
C1 C9 C8 109.72(11)
C21 C9 C8 106.85(11)
C31 C9 C8 113.82(12)
C16 C11 C12 117.44(14)
C16 C11 C8 121.09(14)
C12 C11 C8 121.46(13)
C13 C12 C11 121.31(15)
C14 C13 C12 120.25(16)
C15 C14 C13 119.22(16)
C14 C15 C16 120.63(16)
C15 C16 C11 121.14(16)
C26 C21 C22 117.01(13)
C26 C21 C9 121.46(13)
C22 C21 C9 121.07(13)
C23 C22 C21 121.75(14)
C22 C23 C24 119.92(14)
O1 C24 C25 125.00(14)
O1 C24 C23 115.27(14)
C25 C24 C23 119.72(14)
C24 C25 C26 119.63(14)
C21 C26 C25 121.91(14)
C36 C31 C32 116.45(14)
C36 C31 C9 122.48(13)
C32 C31 C9 120.38(13)
C33 C32 C31 121.97(14)
C32 C33 C34 120.42(14)
O2 C34 C33 115.92(13)
O2 C34 C35 125.05(14)
C33 C34 C35 119.03(14)
C36 C35 C34 119.82(14)
C35 C36 C31 122.24(14)

loop_
_geom_bond_atom_site_label_1
_geom_bond_atom_site_label_2
_geom_bond_distance
N1 C7 1.272(2)
N1 C6 1.422(2)
O1 C24 1.3721(18)
O1 C27 1.4253(19)
O2 C34 1.3682(18)
O2 C37 1.4297(19)
C1 C2 1.393(2)
C1 C6 1.403(2)
C1 C9 1.540(2)
C2 C3 1.385(2)
C3 C4 1.386(2)
C4 C5 1.384(2)
C5 C6 1.396(2)
C7 C8 1.520(2)
C8 C10 1.538(2)
C8 C11 1.551(2)
C8 C9 1.604(2)
C9 C21 1.5423(19)
C9 C31 1.546(2)
C11 C16 1.395(2)
C11 C12 1.395(2)
C12 C13 1.387(2)
C13 C14 1.384(2)
C14 C15 1.378(3)
C15 C16 1.386(2)
C21 C26 1.392(2)
C21 C22 1.401(2)
C22 C23 1.385(2)
C23 C24 1.391(2)
C24 C25 1.382(2)
C25 C26 1.397(2)
C31 C36 1.396(2)
C31 C32 1.402(2)
C32 C33 1.381(2)
C33 C34 1.390(2)
C34 C35 1.391(2)
C35 C36 1.391(2)

loop_
_geom_hbond_atom_site_label_D
_geom_hbond_atom_site_label_H
_geom_hbond_atom_site_label_A
_geom_hbond_distance_DH
_geom_hbond_distance_HA
_geom_hbond_distance_DA
_geom_hbond_angle_DHA
_geom_hbond_site_symmetry_A
C36 H36 N1 0.95 2.59 3.358(2) 138.4 2_557

loop_
_geom_torsion_atom_site_label_1
_geom_torsion_atom_site_label_2
_geom_torsion_atom_site_label_3
_geom_torsion_atom_site_label_4
_geom_torsion
C6 C1 C2 C3 2.3(2)
C9 C1 C2 C3 174.43(14)
C1 C2 C3 C4 0.0(2)
C2 C3 C4 C5 -1.8(2)
C3 C4 C5 C6 1.3(2)
C4 C5 C6 C1 1.0(2)
C4 C5 C6 N1 -176.89(14)
C2 C1 C6 C5 -2.8(2)
C9 C1 C6 C5 -174.96(13)
C2 C1 C6 N1 174.98(14)
C9 C1 C6 N1 2.8(2)
C7 N1 C6 C5 -171.44(14)
C7 N1 C6 C1 10.7(2)
C6 N1 C7 C8 2.6(2)
N1 C7 C8 C10 -149.34(16)
N1 C7 C8 C11 94.03(18)
N1 C7 C8 C9 -25.9(2)
C2 C1 C9 C21 44.33(18)
C6 C1 C9 C21 -143.70(13)
C2 C1 C9 C31 -75.90(16)
C6 C1 C9 C31 96.06(15)
C2 C1 C9 C8 162.83(13)
C6 C1 C9 C8 -25.21(18)
C7 C8 C9 C1 33.67(16)
C10 C8 C9 C1 154.19(12)
C11 C8 C9 C1 -82.92(14)
C7 C8 C9 C21 155.32(12)
C10 C8 C9 C21 -84.16(15)
C11 C8 C9 C21 38.73(15)
C7 C8 C9 C31 -80.53(15)
C10 C8 C9 C31 39.99(16)
C11 C8 C9 C31 162.88(12)
C7 C8 C11 C16 138.68(14)
C10 C8 C11 C16 23.43(19)
C9 C8 C11 C16 -101.19(16)
C7 C8 C11 C12 -40.35(18)
C10 C8 C11 C12 -155.61(14)
C9 C8 C11 C12 79.78(16)
C16 C11 C12 C13 0.2(2)
C8 C11 C12 C13 179.27(14)
C11 C12 C13 C14 -0.8(2)
C12 C13 C14 C15 0.9(2)
C13 C14 C15 C16 -0.5(2)
C14 C15 C16 C11 -0.1(2)
C12 C11 C16 C15 0.2(2)
C8 C11 C16 C15 -178.87(14)
C1 C9 C21 C26 -157.85(13)
C31 C9 C21 C26 -43.30(18)
C8 C9 C21 C26 81.97(16)
C1 C9 C21 C22 30.16(19)
C31 C9 C21 C22 144.71(14)
C8 C9 C21 C22 -90.02(16)
C26 C21 C22 C23 -1.2(2)
C9 C21 C22 C23 171.09(14)
C21 C22 C23 C24 -0.1(2)
C27 O1 C24 C25 3.1(2)
C27 O1 C24 C23 -177.32(14)
C22 C23 C24 O1 -177.43(14)
C22 C23 C24 C25 2.1(2)
O1 C24 C25 C26 176.81(14)
C23 C24 C25 C26 -2.7(2)
C22 C21 C26 C25 0.6(2)
C9 C21 C26 C25 -171.66(13)
C24 C25 C26 C21 1.3(2)
C1 C9 C31 C36 -80.65(16)
C21 C9 C31 C36 159.10(13)
C8 C9 C31 C36 37.77(19)
C1 C9 C31 C32 89.53(15)
C21 C9 C31 C32 -30.73(18)
C8 C9 C31 C32 -152.06(13)
C36 C31 C32 C33 -2.3(2)
C9 C31 C32 C33 -173.09(13)
C31 C32 C33 C34 0.6(2)
C37 O2 C34 C33 174.48(13)
C37 O2 C34 C35 -5.8(2)
C32 C33 C34 O2 -179.10(13)
C32 C33 C34 C35 1.2(2)
O2 C34 C35 C36 179.25(13)
C33 C34 C35 C36 -1.0(2)
C34 C35 C36 C31 -0.9(2)
C32 C31 C36 C35 2.5(2)
C9 C31 C36 C35 173.02(13)
